data_4310138
loop_
_publ_author_name
'Laurel A. Goj'
'Elizabeth D. Blue'
'Colleen Munro-Leighton'
'T. Brent Gunnoe'
'Jeffrey L. Petersen'

_publ_contact_author_address
;Department of Chemistry
North Carolina State University
Campus Box 8204
Raleigh, NC 27696
;
_publ_contact_author_email brent_gunnoe@ncsu.edu
_publ_contact_author_fax 919-515-8909
_publ_contact_author_name 'T. Brent Gunnoe'
_publ_contact_author_phone 919-513-3904
_publ_section_title
;
Cleavage of X-H Bonds (X = N, O, or C) by Copper(I) Alkyl Complexes To
Form Monomeric Two-Coordinate Copper(I) Systems
;
_journal_name_full 'Inorganic Chemistry'
_journal_page_first 8647
_journal_page_last 8649
_journal_paper_doi 10.1021/ic0517624
_journal_volume 44
_journal_year 2005
_chemical_formula_sum 'C42 H50 Cu N2 O2'
_chemical_formula_weight 678.38
_chemical_name_common Complex
_chemical_name_systematic
; 
 (IPr)Cu(OPh)
;
_space_group_IT_number 14
_symmetry_cell_setting monoclinic
_symmetry_space_group_name_Hall '-P 2ybc'
_symmetry_space_group_name_H-M 'P 1 21/c 1'
_atom_sites_solution_hydrogens geom
_atom_sites_solution_primary direct
_atom_sites_solution_secondary difmap
_audit_creation_method SHELXL-97
_cell_angle_alpha 90.00
_cell_angle_beta 107.3030(10)
_cell_angle_gamma 90.00
_cell_formula_units_Z 4
_cell_length_a 10.8186(5)
_cell_length_b 20.9362(11)
_cell_length_c 17.5965(9)
_cell_measurement_temperature 295(2)
_cell_volume 3805.2(3)
_computing_structure_refinement 'SHELXL-97 (Sheldrick, 1997)'
_computing_structure_solution 'SHELXS-97 (Sheldrick, 1990)'
_diffrn_ambient_temperature 295(2)
_diffrn_measured_fraction_theta_full 0.985
_diffrn_measured_fraction_theta_max 0.985
_diffrn_radiation_monochromator graphite
_diffrn_radiation_source 'fine-focus sealed tube'
_diffrn_radiation_type MoK\a
_diffrn_radiation_wavelength 0.71073
_diffrn_reflns_av_R_equivalents 0.0415
_diffrn_reflns_av_sigmaI/netI 0.0586
_diffrn_reflns_limit_h_max 14
_diffrn_reflns_limit_h_min -12
_diffrn_reflns_limit_k_max 26
_diffrn_reflns_limit_k_min -27
_diffrn_reflns_limit_l_max 22
_diffrn_reflns_limit_l_min -21
_diffrn_reflns_number 25706
_diffrn_reflns_theta_full 27.51
_diffrn_reflns_theta_max 27.51
_diffrn_reflns_theta_min 1.55
_exptl_absorpt_coefficient_mu 0.610
_exptl_absorpt_correction_type empirical
_exptl_absorpt_process_details SADABS
_exptl_crystal_density_diffrn 1.184
_exptl_crystal_density_method 'not measured'
_exptl_crystal_F_000 1444
_exptl_crystal_size_max 0.50
_exptl_crystal_size_mid 0.40
_exptl_crystal_size_min 0.34
_refine_diff_density_max 0.320
_refine_diff_density_min -0.403
_refine_diff_density_rms 0.054
_refine_ls_extinction_method none
_refine_ls_goodness_of_fit_ref 1.013
_refine_ls_hydrogen_treatment riding
_refine_ls_matrix_type full
_refine_ls_number_parameters 433
_refine_ls_number_reflns 8624
_refine_ls_number_restraints 0
_refine_ls_restrained_S_all 1.013
_refine_ls_R_factor_all 0.0656
_refine_ls_R_factor_gt 0.0453
_refine_ls_shift/su_max 0.002
_refine_ls_shift/su_mean 0.000
_refine_ls_structure_factor_coef Fsqd
_refine_ls_weighting_details 'calc w=1/[\s^2^(Fo^2^)+(0.0607P)^2^+0.8866P] where P=(Fo^2^+2Fc^2^)/3'
_refine_ls_weighting_scheme calc
_refine_ls_wR_factor_gt 0.1197
_refine_ls_wR_factor_ref 0.1346
_reflns_number_gt 6301
_reflns_number_total 8624
_reflns_threshold_expression >2sigma(I)
_cod_data_source_file ic0517624si20051011_050352_3.cif
_cod_data_source_block bg498ccd
_cod_database_code 4310138

loop_
_symmetry_equiv_pos_as_xyz
'x, y, z'
'-x, y+1/2, -z+1/2'
'-x, -y, -z'
'x, -y-1/2, z-1/2'

loop_
_atom_site_label
_atom_site_type_symbol
_atom_site_fract_x
_atom_site_fract_y
_atom_site_fract_z
_atom_site_U_iso_or_equiv
_atom_site_adp_type
_atom_site_occupancy
_atom_site_symmetry_multiplicity
_atom_site_calc_flag
_atom_site_refinement_flags
_atom_site_disorder_assembly
_atom_site_disorder_group
Cu1 Cu 0.40446(2) 0.746193(11) 0.195487(15) 0.04244(10) Uani 1 1 d . . .
O1 O 0.40357(13) 0.83361(7) 0.20551(9) 0.0548(4) Uani 1 1 d . . .
N1 N 0.42213(15) 0.62332(8) 0.26625(9) 0.0409(4) Uani 1 1 d . . .
N2 N 0.40609(14) 0.61141(8) 0.14320(9) 0.0401(3) Uani 1 1 d . . .
C1 C 0.41152(16) 0.65707(9) 0.19886(11) 0.0375(4) Uani 1 1 d . . .
C2 C 0.4243(2) 0.55841(10) 0.25305(13) 0.0484(5) Uani 1 1 d . . .
H2 H 0.4315 0.5262 0.2905 0.058 Uiso 1 1 calc R . .
C3 C 0.41408(19) 0.55078(10) 0.17590(13) 0.0480(5) Uani 1 1 d . . .
H3 H 0.4126 0.5122 0.1494 0.058 Uiso 1 1 calc R . .
C4 C 0.42250(19) 0.65177(10) 0.34106(12) 0.0436(4) Uani 1 1 d . . .
C5 C 0.3041(2) 0.65866(11) 0.35682(14) 0.0518(5) Uani 1 1 d . . .
C6 C 0.3078(3) 0.68376(13) 0.43036(16) 0.0662(7) Uani 1 1 d . . .
H6 H 0.2309 0.6888 0.4431 0.079 Uiso 1 1 calc R . .
C7 C 0.4221(3) 0.70130(13) 0.48469(15) 0.0686(7) Uani 1 1 d . . .
H7 H 0.4220 0.7174 0.5339 0.082 Uiso 1 1 calc R . .
C8 C 0.5366(3) 0.69524(13) 0.46699(14) 0.0634(6) Uani 1 1 d . . .
H8 H 0.6132 0.7079 0.5042 0.076 Uiso 1 1 calc R . .
C9 C 0.5403(2) 0.67039(11) 0.39425(13) 0.0524(5) Uani 1 1 d . . .
C10 C 0.1760(2) 0.64242(14) 0.29555(17) 0.0693(7) Uani 1 1 d . . .
H10 H 0.1965 0.6207 0.2515 0.083 Uiso 1 1 calc R . .
C11 C 0.1033(3) 0.7031(2) 0.2618(3) 0.1221(15) Uani 1 1 d . . .
H11A H 0.0321 0.6928 0.2159 0.183 Uiso 1 1 calc R . .
H11B H 0.1608 0.7321 0.2467 0.183 Uiso 1 1 calc R . .
H11C H 0.0711 0.7229 0.3014 0.183 Uiso 1 1 calc R . .
C12 C 0.0939(3) 0.5969(2) 0.3270(3) 0.1234(15) Uani 1 1 d . . .
H12A H 0.1399 0.5574 0.3423 0.185 Uiso 1 1 calc R . .
H12B H 0.0140 0.5887 0.2863 0.185 Uiso 1 1 calc R . .
H12C H 0.0759 0.6155 0.3724 0.185 Uiso 1 1 calc R . .
C13 C 0.6665(2) 0.66566(15) 0.37413(15) 0.0701(7) Uani 1 1 d . . .
H13 H 0.6479 0.6465 0.3211 0.084 Uiso 1 1 calc R . .
C14 C 0.7237(5) 0.7307(2) 0.3710(5) 0.178(3) Uani 1 1 d . . .
H14A H 0.7721 0.7437 0.4238 0.266 Uiso 1 1 calc R . .
H14B H 0.6555 0.7608 0.3491 0.266 Uiso 1 1 calc R . .
H14C H 0.7802 0.7290 0.3380 0.266 Uiso 1 1 calc R . .
C15 C 0.7645(4) 0.6242(2) 0.4315(3) 0.1327(17) Uani 1 1 d . . .
H15A H 0.7923 0.6446 0.4826 0.199 Uiso 1 1 calc R . .
H15B H 0.8376 0.6177 0.4121 0.199 Uiso 1 1 calc R . .
H15C H 0.7260 0.5836 0.4364 0.199 Uiso 1 1 calc R . .
C16 C 0.39252(19) 0.62345(9) 0.06021(12) 0.0425(4) Uani 1 1 d . . .
C17 C 0.2698(2) 0.63793(11) 0.00899(13) 0.0503(5) Uani 1 1 d . . .
C18 C 0.2609(3) 0.64718(13) -0.07069(14) 0.0659(7) Uani 1 1 d . . .
H18 H 0.1809 0.6569 -0.1067 0.079 Uiso 1 1 calc R . .
C19 C 0.3675(3) 0.64225(14) -0.09739(15) 0.0751(8) Uani 1 1 d . . .
H19 H 0.3590 0.6490 -0.1509 0.090 Uiso 1 1 calc R . .
C20 C 0.4862(3) 0.62753(13) -0.04587(16) 0.0669(7) Uani 1 1 d . . .
H20 H 0.5572 0.6242 -0.0651 0.080 Uiso 1 1 calc R . .
C21 C 0.5027(2) 0.61754(11) 0.03436(14) 0.0522(5) Uani 1 1 d . . .
C22 C 0.1516(2) 0.64106(14) 0.03854(16) 0.0634(6) Uani 1 1 d . . .
H22 H 0.1804 0.6548 0.0943 0.076 Uiso 1 1 calc R . .
C23 C 0.0487(3) 0.68855(16) -0.0077(2) 0.0869(9) Uani 1 1 d . . .
H23A H 0.0890 0.7287 -0.0117 0.130 Uiso 1 1 calc R . .
H23B H -0.0149 0.6945 0.0198 0.130 Uiso 1 1 calc R . .
H23C H 0.0076 0.6722 -0.0600 0.130 Uiso 1 1 calc R . .
C24 C 0.0912(3) 0.57479(18) 0.0356(3) 0.1059(13) Uani 1 1 d . . .
H24A H 0.0574 0.5613 -0.0188 0.159 Uiso 1 1 calc R . .
H24B H 0.0223 0.5764 0.0596 0.159 Uiso 1 1 calc R . .
H24C H 0.1559 0.5450 0.0642 0.159 Uiso 1 1 calc R . .
C25 C 0.6350(2) 0.60237(13) 0.09149(17) 0.0643(6) Uani 1 1 d . . .
H25 H 0.6224 0.5891 0.1421 0.077 Uiso 1 1 calc R . .
C26 C 0.7186(3) 0.6615(2) 0.1073(3) 0.1394(18) Uani 1 1 d . . .
H26A H 0.7319 0.6759 0.0586 0.209 Uiso 1 1 calc R . .
H26B H 0.8007 0.6517 0.1452 0.209 Uiso 1 1 calc R . .
H26C H 0.6764 0.6944 0.1283 0.209 Uiso 1 1 calc R . .
C27 C 0.7010(4) 0.5479(2) 0.0623(3) 0.1298(16) Uani 1 1 d . . .
H27A H 0.7145 0.5595 0.0126 0.195 Uiso 1 1 calc R . .
H27B H 0.6474 0.5105 0.0549 0.195 Uiso 1 1 calc R . .
H27C H 0.7829 0.5391 0.1009 0.195 Uiso 1 1 calc R . .
C28 C 0.3009(2) 0.87057(11) 0.17174(14) 0.0533(5) Uani 1 1 d . . .
C29 C 0.2008(3) 0.85020(17) 0.10825(17) 0.0754(8) Uani 1 1 d . . .
H29 H 0.2017 0.8090 0.0886 0.090 Uiso 1 1 calc R . .
C30 C 0.0986(3) 0.8907(3) 0.0733(2) 0.1127(15) Uani 1 1 d . . .
H30 H 0.0319 0.8768 0.0297 0.135 Uiso 1 1 calc R . .
C31 C 0.0947(4) 0.9515(3) 0.1025(3) 0.1263(19) Uani 1 1 d . . .
H31 H 0.0259 0.9786 0.0789 0.152 Uiso 1 1 calc R . .
C32 C 0.1915(4) 0.97110(18) 0.1655(3) 0.1069(13) Uani 1 1 d . . .
H32 H 0.1886 1.0119 0.1858 0.128 Uiso 1 1 calc R . .
C33 C 0.2944(3) 0.93214(12) 0.2006(2) 0.0740(8) Uani 1 1 d . . .
H33 H 0.3605 0.9469 0.2440 0.089 Uiso 1 1 calc R . .
O2 O 0.60909(16) 0.89729(10) 0.29021(13) 0.0767(6) Uani 1 1 d . . .
H2A H 0.5506 0.8747 0.2632 0.115 Uiso 1 1 calc R . .
C34 C 0.7180(2) 0.88746(12) 0.26851(16) 0.0591(6) Uani 1 1 d . . .
C35 C 0.7259(3) 0.84317(15) 0.21255(17) 0.0733(7) Uani 1 1 d . . .
H35 H 0.6540 0.8186 0.1870 0.088 Uiso 1 1 calc R . .
C36 C 0.8406(3) 0.83510(18) 0.1943(2) 0.0925(10) Uani 1 1 d . . .
H36 H 0.8454 0.8046 0.1568 0.111 Uiso 1 1 calc R . .
C37 C 0.9465(3) 0.8710(2) 0.2301(2) 0.0923(10) Uani 1 1 d . . .
H37 H 1.0234 0.8651 0.2176 0.111 Uiso 1 1 calc R . .
C38 C 0.9386(3) 0.91549(17) 0.2844(2) 0.0930(10) Uani 1 1 d . . .
H38 H 1.0102 0.9409 0.3082 0.112 Uiso 1 1 calc R . .
C39 C 0.8255(3) 0.92386(14) 0.3052(2) 0.0812(8) Uani 1 1 d . . .
H39 H 0.8221 0.9538 0.3435 0.097 Uiso 1 1 calc R . .
C40 C 0.6154(4) 0.52190(19) 0.5537(2) 0.1074(12) Uani 1 1 d . . .
H40 H 0.6929 0.5359 0.5891 0.129 Uiso 1 1 calc R . .
C41 C 0.4989(5) 0.54404(17) 0.5579(2) 0.0994(12) Uani 1 1 d . . .
H41 H 0.4968 0.5739 0.5966 0.119 Uiso 1 1 calc R . .
C42 C 0.3863(5) 0.52331(19) 0.5066(3) 0.1069(12) Uani 1 1 d . . .
H42 H 0.3084 0.5391 0.5109 0.128 Uiso 1 1 calc R . .

loop_
_atom_site_aniso_label
_atom_site_aniso_U_11
_atom_site_aniso_U_22
_atom_site_aniso_U_33
_atom_site_aniso_U_23
_atom_site_aniso_U_13
_atom_site_aniso_U_12
Cu1 0.05034(15) 0.03549(15) 0.04209(16) 0.00098(10) 0.01464(11) -0.00118(10)
O1 0.0593(8) 0.0369(8) 0.0659(10) 0.0010(7) 0.0152(8) 0.0021(6)
N1 0.0462(8) 0.0398(9) 0.0364(8) 0.0028(7) 0.0118(7) 0.0011(7)
N2 0.0447(8) 0.0375(8) 0.0378(8) -0.0005(7) 0.0121(7) -0.0009(7)
C1 0.0375(8) 0.0378(10) 0.0360(10) 0.0011(8) 0.0092(7) -0.0006(7)
C2 0.0607(12) 0.0379(11) 0.0465(12) 0.0059(9) 0.0158(10) 0.0027(9)
C3 0.0575(11) 0.0365(11) 0.0499(12) -0.0002(9) 0.0160(10) 0.0007(9)
C4 0.0543(10) 0.0418(11) 0.0354(10) 0.0037(8) 0.0143(9) 0.0028(9)
C5 0.0562(11) 0.0513(13) 0.0511(13) 0.0036(10) 0.0208(10) 0.0030(10)
C6 0.0767(16) 0.0692(17) 0.0632(16) -0.0001(13) 0.0368(14) 0.0099(13)
C7 0.0977(19) 0.0644(16) 0.0469(14) -0.0059(11) 0.0265(14) 0.0106(14)
C8 0.0751(15) 0.0667(16) 0.0429(13) -0.0056(11) 0.0092(11) -0.0019(12)
C9 0.0571(11) 0.0579(13) 0.0394(11) 0.0022(10) 0.0099(9) -0.0002(10)
C10 0.0513(12) 0.087(2) 0.0735(17) -0.0049(15) 0.0239(12) -0.0030(12)
C11 0.076(2) 0.118(3) 0.143(4) 0.021(3) -0.012(2) 0.011(2)
C12 0.092(2) 0.142(4) 0.134(3) 0.009(3) 0.030(2) -0.044(2)
C13 0.0521(12) 0.103(2) 0.0509(14) -0.0087(14) 0.0081(11) -0.0089(13)
C14 0.123(3) 0.122(4) 0.329(9) 0.085(5) 0.130(5) 0.007(3)
C15 0.098(2) 0.149(4) 0.166(4) 0.053(3) 0.061(3) 0.053(3)
C16 0.0527(10) 0.0394(10) 0.0355(10) -0.0029(8) 0.0134(8) -0.0056(8)
C17 0.0544(11) 0.0488(12) 0.0432(11) -0.0017(9) 0.0077(9) -0.0076(9)
C18 0.0775(15) 0.0683(16) 0.0420(12) -0.0006(11) 0.0024(12) -0.0106(13)
C19 0.111(2) 0.0771(19) 0.0394(13) -0.0035(12) 0.0257(15) -0.0156(16)
C20 0.0863(17) 0.0686(17) 0.0574(15) -0.0077(12) 0.0390(14) -0.0092(13)
C21 0.0603(12) 0.0487(12) 0.0523(13) -0.0058(10) 0.0240(10) -0.0061(10)
C22 0.0470(11) 0.0782(18) 0.0580(14) 0.0040(13) 0.0051(10) -0.0020(11)
C23 0.0637(15) 0.082(2) 0.104(2) 0.0074(18) 0.0080(16) 0.0084(14)
C24 0.0693(18) 0.093(3) 0.158(4) 0.043(2) 0.038(2) -0.0073(16)
C25 0.0536(12) 0.0691(16) 0.0751(17) -0.0027(13) 0.0267(12) 0.0028(11)
C26 0.084(2) 0.102(3) 0.190(5) -0.006(3) -0.025(3) -0.024(2)
C27 0.098(3) 0.113(3) 0.170(4) -0.032(3) 0.026(3) 0.038(2)
C28 0.0581(12) 0.0519(13) 0.0566(13) 0.0135(10) 0.0271(11) 0.0057(10)
C29 0.0677(15) 0.102(2) 0.0597(16) 0.0022(15) 0.0235(13) 0.0092(15)
C30 0.0717(19) 0.191(5) 0.075(2) 0.032(3) 0.0202(17) 0.035(2)
C31 0.106(3) 0.164(5) 0.131(4) 0.083(3) 0.068(3) 0.080(3)
C32 0.117(3) 0.074(2) 0.151(4) 0.042(2) 0.072(3) 0.043(2)
C33 0.0842(17) 0.0486(14) 0.100(2) 0.0133(14) 0.0434(16) 0.0099(13)
O2 0.0634(10) 0.0746(13) 0.0940(15) -0.0326(11) 0.0263(10) -0.0058(9)
C34 0.0596(13) 0.0495(13) 0.0672(15) 0.0022(11) 0.0171(12) 0.0022(10)
C35 0.0723(15) 0.0796(19) 0.0728(18) -0.0130(15) 0.0291(14) -0.0097(14)
C36 0.092(2) 0.109(3) 0.088(2) -0.014(2) 0.0447(18) 0.0035(19)
C37 0.0760(19) 0.108(3) 0.103(3) 0.021(2) 0.0419(19) 0.0090(18)
C38 0.0571(15) 0.083(2) 0.128(3) 0.010(2) 0.0115(17) -0.0064(14)
C39 0.0629(15) 0.0711(18) 0.099(2) -0.0191(16) 0.0084(15) -0.0001(13)
C40 0.159(3) 0.086(3) 0.096(3) 0.019(2) 0.067(3) 0.023(2)
C41 0.167(4) 0.069(2) 0.084(2) 0.0130(18) 0.071(3) 0.023(2)
C42 0.148(3) 0.086(3) 0.114(3) 0.021(2) 0.080(3) 0.033(2)

loop_
_atom_type_symbol
_atom_type_description
_atom_type_scat_dispersion_real
_atom_type_scat_dispersion_imag
_atom_type_scat_source
C C 0.0033 0.0016 'International Tables Vol C Tables 4.2.6.8 and 6.1.1.4'
H H 0.0000 0.0000 'International Tables Vol C Tables 4.2.6.8 and 6.1.1.4'
N N 0.0061 0.0033 'International Tables Vol C Tables 4.2.6.8 and 6.1.1.4'
O O 0.0106 0.0060 'International Tables Vol C Tables 4.2.6.8 and 6.1.1.4'
Cu Cu 0.3201 1.2651 'International Tables Vol C Tables 4.2.6.8 and 6.1.1.4'

loop_
_geom_angle_atom_site_label_1
_geom_angle_atom_site_label_2
_geom_angle_atom_site_label_3
_geom_angle
_geom_angle_site_symmetry_1
_geom_angle_site_symmetry_3
_geom_angle_publ_flag
O1 Cu1 C1 173.00(8) . . ?
C28 O1 Cu1 124.04(14) . . ?
C1 N1 C2 111.55(17) . . ?
C1 N1 C4 123.99(17) . . ?
C2 N1 C4 124.34(17) . . ?
C1 N2 C3 111.20(17) . . ?
C1 N2 C16 125.15(16) . . ?
C3 N2 C16 123.66(17) . . ?
N1 C1 N2 103.79(17) . . ?
N1 C1 Cu1 122.72(14) . . ?
N2 C1 Cu1 133.48(14) . . ?
C3 C2 N1 106.73(18) . . ?
C2 C3 N2 106.74(18) . . ?
C9 C4 C5 123.2(2) . . ?
C9 C4 N1 118.80(17) . . ?
C5 C4 N1 118.02(18) . . ?
C6 C5 C4 116.8(2) . . ?
C6 C5 C10 121.0(2) . . ?
C4 C5 C10 122.2(2) . . ?
C7 C6 C5 121.6(2) . . ?
C6 C7 C8 120.4(2) . . ?
C7 C8 C9 121.2(2) . . ?
C8 C9 C4 116.8(2) . . ?
C8 C9 C13 121.0(2) . . ?
C4 C9 C13 122.2(2) . . ?
C12 C10 C11 112.2(3) . . ?
C12 C10 C5 113.0(3) . . ?
C11 C10 C5 110.3(3) . . ?
C14 C13 C15 109.4(3) . . ?
C14 C13 C9 111.1(3) . . ?
C15 C13 C9 112.7(3) . . ?
C17 C16 C21 123.08(19) . . ?
C17 C16 N2 118.73(17) . . ?
C21 C16 N2 118.14(18) . . ?
C18 C17 C16 116.6(2) . . ?
C18 C17 C22 121.8(2) . . ?
C16 C17 C22 121.57(19) . . ?
C19 C18 C17 121.4(2) . . ?
C20 C19 C18 120.6(2) . . ?
C19 C20 C21 121.4(2) . . ?
C20 C21 C16 116.9(2) . . ?
C20 C21 C25 121.1(2) . . ?
C16 C21 C25 121.9(2) . . ?
C17 C22 C24 110.2(2) . . ?
C17 C22 C23 113.5(2) . . ?
C24 C22 C23 109.6(2) . . ?
C26 C25 C27 111.3(3) . . ?
C26 C25 C21 110.2(3) . . ?
C27 C25 C21 112.3(3) . . ?
O1 C28 C29 122.1(2) . . ?
O1 C28 C33 119.8(2) . . ?
C29 C28 C33 118.1(2) . . ?
C28 C29 C30 120.2(4) . . ?
C31 C30 C29 120.6(4) . . ?
C32 C31 C30 119.2(3) . . ?
C31 C32 C33 121.2(4) . . ?
C32 C33 C28 120.6(3) . . ?
O2 C34 C35 123.2(2) . . ?
O2 C34 C39 117.8(2) . . ?
C35 C34 C39 119.0(2) . . ?
C34 C35 C36 120.1(3) . . ?
C37 C36 C35 121.0(3) . . ?
C38 C37 C36 119.1(3) . . ?
C37 C38 C39 121.2(3) . . ?
C34 C39 C38 119.6(3) . . ?
C41 C40 C42 117.4(4) . 3_666 ?
C42 C41 C40 121.1(4) . . ?
C41 C42 C40 121.5(4) . 3_666 ?

loop_
_geom_bond_atom_site_label_1
_geom_bond_atom_site_label_2
_geom_bond_distance
_geom_bond_site_symmetry_2
_geom_bond_publ_flag
Cu1 O1 1.8390(16) . ?
Cu1 C1 1.868(2) . ?
O1 C28 1.339(3) . ?
N1 C1 1.356(2) . ?
N1 C2 1.380(3) . ?
N1 C4 1.444(2) . ?
N2 C1 1.357(2) . ?
N2 C3 1.386(3) . ?
N2 C16 1.446(2) . ?
C2 C3 1.338(3) . ?
C4 C9 1.394(3) . ?
C4 C5 1.397(3) . ?
C5 C6 1.386(3) . ?
C5 C10 1.520(3) . ?
C6 C7 1.369(4) . ?
C7 C8 1.370(4) . ?
C8 C9 1.393(3) . ?
C9 C13 1.512(3) . ?
C10 C12 1.516(4) . ?
C10 C11 1.519(5) . ?
C13 C14 1.503(5) . ?
C13 C15 1.504(5) . ?
C16 C17 1.398(3) . ?
C16 C21 1.402(3) . ?
C17 C18 1.390(3) . ?
C17 C22 1.518(3) . ?
C18 C19 1.373(4) . ?
C19 C20 1.368(4) . ?
C20 C21 1.385(3) . ?
C21 C25 1.518(3) . ?
C22 C24 1.528(4) . ?
C22 C23 1.533(4) . ?
C25 C26 1.509(4) . ?
C25 C27 1.514(4) . ?
C28 C29 1.372(4) . ?
C28 C33 1.395(4) . ?
C29 C30 1.385(5) . ?
C30 C31 1.377(7) . ?
C31 C32 1.343(6) . ?
C32 C33 1.370(4) . ?
O2 C34 1.358(3) . ?
C34 C35 1.374(4) . ?
C34 C39 1.379(4) . ?
C35 C36 1.382(4) . ?
C36 C37 1.359(5) . ?
C37 C38 1.355(5) . ?
C38 C39 1.389(4) . ?
C40 C41 1.366(5) . ?
C40 C42 1.418(6) 3_666 ?
C41 C42 1.354(5) . ?
C42 C40 1.418(6) 3_666 ?
